data_7109542
loop_
_publ_author_name
'Yanfeng Bi'
'Shentang Wang'
'Mei Liu'
'Shangchao Du'
'Wuping Liao'

_publ_section_title
;
 A tetragonal prismatic {Co32} nanocage based on thiacalixarene
;
_journal_name_full Chem.Commun.
_journal_page_first 6785
_journal_paper_doi 10.1039/c3cc43347a
_journal_volume 49
_journal_year 2013
_chemical_formula_moiety 'C352 H368 Cl16 Co32 N56 O32 S32'
_chemical_formula_sum 'C352 H368 Cl16 Co32 N56 O32 S32'
_chemical_formula_weight 9373.90
_space_group_IT_number 71
_symmetry_cell_setting orthorhombic
_symmetry_space_group_name_Hall '-I 2 2'
_symmetry_space_group_name_H-M 'I m m m'
_atom_sites_solution_hydrogens geom
_atom_sites_solution_primary direct
_atom_sites_solution_secondary difmap
_audit_creation_method SHELXL-97
_cell_angle_alpha 90.00
_cell_angle_beta 90.00
_cell_angle_gamma 90.00
_cell_formula_units_Z 2
_cell_length_a 39.7452(14)
_cell_length_b 31.0576(12)
_cell_length_c 32.6515(12)
_cell_measurement_reflns_used 9923
_cell_measurement_temperature 150(2)
_cell_measurement_theta_max 20.96
_cell_measurement_theta_min 2.23
_cell_volume 40305(3)
_computing_cell_refinement 'Bruker SAINT'
_computing_data_collection 'Bruker APEX2'
_computing_data_reduction 'Bruker SAINT'
_computing_molecular_graphics 'Bruker SHELXTL'
_computing_publication_material 'Bruker SHELXTL'
_computing_structure_refinement 'SHELXL-97 (Sheldrick, 2008)'
_computing_structure_solution 'SHELXS-97 (Sheldrick, 2008)'
_diffrn_ambient_temperature 150(2)
_diffrn_measured_fraction_theta_full 1.000
_diffrn_measured_fraction_theta_max 1.000
_diffrn_radiation_monochromator graphite
_diffrn_radiation_source 'fine-focus sealed tube'
_diffrn_radiation_type MoK\a
_diffrn_radiation_wavelength 0.71073
_diffrn_reflns_av_R_equivalents 0.1266
_diffrn_reflns_av_sigmaI/netI 0.0514
_diffrn_reflns_limit_h_max 37
_diffrn_reflns_limit_h_min -37
_diffrn_reflns_limit_k_max 29
_diffrn_reflns_limit_k_min -29
_diffrn_reflns_limit_l_max 30
_diffrn_reflns_limit_l_min -30
_diffrn_reflns_number 145274
_diffrn_reflns_theta_full 19.70
_diffrn_reflns_theta_max 19.70
_diffrn_reflns_theta_min 0.81
_exptl_absorpt_coefficient_mu 0.807
_exptl_absorpt_correction_T_max 0.8176
_exptl_absorpt_correction_T_min 0.7997
_exptl_absorpt_correction_type empirical
_exptl_absorpt_process_details 'SADABS, Sheldrick, 1996'
_exptl_crystal_colour violet
_exptl_crystal_density_diffrn 0.772
_exptl_crystal_density_method 'not measured'
_exptl_crystal_description block
_exptl_crystal_F_000 9552
_exptl_crystal_size_max 0.29
_exptl_crystal_size_mid 0.27
_exptl_crystal_size_min 0.26
_platon_squeeze_details
;
P. van der Sluis and A. L. Spek, Acta Crystallogr., 1990, A46, 194.
;
_refine_diff_density_max 1.271
_refine_diff_density_min -0.790
_refine_diff_density_rms 0.106
_refine_ls_extinction_method none
_refine_ls_goodness_of_fit_ref 1.052
_refine_ls_hydrogen_treatment none
_refine_ls_matrix_type full
_refine_ls_number_parameters 577
_refine_ls_number_reflns 9656
_refine_ls_number_restraints 36
_refine_ls_restrained_S_all 1.061
_refine_ls_R_factor_all 0.0971
_refine_ls_R_factor_gt 0.0746
_refine_ls_shift/su_max 0.001
_refine_ls_shift/su_mean 0.000
_refine_ls_structure_factor_coef Fsqd
_refine_ls_weighting_details 'calc w=1/[\s^2^(Fo^2^)+(0.1563P)^2^+0.0000P] where P=(Fo^2^+2Fc^2^)/3'
_refine_ls_weighting_scheme calc
_refine_ls_wR_factor_gt 0.2185
_refine_ls_wR_factor_ref 0.2316
_reflns_number_gt 6318
_reflns_number_total 9656
_reflns_threshold_expression >2sigma(I)
_cod_data_source_file c3cc43347a.txt
_cod_data_source_block v021m-sr
_cod_database_code 7109542

loop_
_symmetry_equiv_pos_as_xyz
'x, y, z'
'-x, -y, z'
'x, -y, -z'
'-x, y, -z'
'x+1/2, y+1/2, z+1/2'
'-x+1/2, -y+1/2, z+1/2'
'x+1/2, -y+1/2, -z+1/2'
'-x+1/2, y+1/2, -z+1/2'
'-x, -y, -z'
'x, y, -z'
'-x, y, z'
'x, -y, z'
'-x+1/2, -y+1/2, -z+1/2'
'x+1/2, y+1/2, -z+1/2'
'-x+1/2, y+1/2, z+1/2'
'x+1/2, -y+1/2, z+1/2'

loop_
_atom_site_label
_atom_site_type_symbol
_atom_site_fract_x
_atom_site_fract_y
_atom_site_fract_z
_atom_site_U_iso_or_equiv
_atom_site_adp_type
_atom_site_occupancy
_atom_site_symmetry_multiplicity
_atom_site_calc_flag
_atom_site_refinement_flags
_atom_site_disorder_assembly
_atom_site_disorder_group
Co1 Co 0.45188(2) 0.13774(4) 0.17572(3) 0.0618(4) Uani 1 1 d . . .
Co2 Co 0.41786(3) 0.18249(4) 0.09468(3) 0.0658(4) Uani 1 1 d . . .
Co3 Co 0.35875(3) 0.10523(4) 0.09455(3) 0.0596(4) Uani 1 1 d . . .
Co4 Co 0.39295(2) 0.06160(4) 0.17569(3) 0.0582(4) Uani 1 1 d . . .
O1 O 0.42129(12) 0.18574(19) 0.15621(17) 0.0680(16) Uani 1 1 d . . .
O2 O 0.36859(12) 0.16815(19) 0.09640(15) 0.0672(16) Uani 1 1 d . . .
O3 O 0.35526(11) 0.10076(16) 0.15565(14) 0.0546(14) Uani 1 1 d . . .
O4 O 0.41713(11) 0.10586(18) 0.20716(15) 0.0659(16) Uani 1 1 d . . .
S1 S 0.45393(5) 0.18363(9) 0.23836(7) 0.0811(8) Uani 1 1 d . . .
S2 S 0.39651(6) 0.25686(9) 0.10311(9) 0.0915(9) Uani 1 1 d . . .
S3 S 0.29987(5) 0.13076(8) 0.10198(6) 0.0711(7) Uani 1 1 d . . .
S4 S 0.35684(5) 0.05808(9) 0.23794(6) 0.0738(8) Uani 1 1 d . . .
Cl1 Cl 0.42468(4) 0.09727(6) 0.11384(6) 0.0535(6) Uani 1 1 d . . .
Cl2 Cl 0.5000 0.09387(11) 0.19180(8) 0.0686(9) Uani 1 2 d S . .
Cl3 Cl 0.42728(7) 0.0000 0.19152(9) 0.0682(9) Uani 1 2 d S . .
N1 N 0.48390(13) 0.1672(2) 0.1321(2) 0.0596(18) Uani 1 1 d . . .
N2 N 0.47315(16) 0.1867(2) 0.0976(2) 0.0634(19) Uani 1 1 d . . .
N3 N 0.35484(14) 0.0352(2) 0.09790(18) 0.0576(19) Uani 1 1 d . . .
N4 N 0.37049(14) 0.02075(17) 0.13129(18) 0.0536(19) Uani 1 1 d . . .
N5 N 0.4150(4) 0.1860(4) 0.0000 0.116(5) Uani 1 2 d S . .
N6 N 0.42192(18) 0.1728(3) 0.0323(3) 0.109(3) Uani 1 1 d U . .
N7 N 0.3680(2) 0.0996(2) 0.0335(2) 0.094(3) Uani 1 1 d . . .
N8 N 0.3576(3) 0.1072(4) 0.0000 0.098(4) Uani 1 2 d S . .
C1 C 0.4205(2) 0.2226(4) 0.1764(3) 0.077(3) Uani 1 1 d . . .
C2 C 0.4332(2) 0.2278(3) 0.2154(3) 0.077(3) Uani 1 1 d . . .
C3 C 0.4311(2) 0.2658(5) 0.2364(3) 0.103(4) Uani 1 1 d . . .
H3A H 0.4391 0.2670 0.2638 0.123 Uiso 1 1 calc R . .
C4 C 0.4179(3) 0.3025(4) 0.2192(4) 0.113(4) Uani 1 1 d D . .
C5 C 0.4056(3) 0.3002(4) 0.1769(4) 0.120(4) Uani 1 1 d . . .
H5A H 0.3970 0.3251 0.1636 0.144 Uiso 1 1 calc R . .
C6 C 0.4066(2) 0.2611(4) 0.1568(3) 0.090(3) Uani 1 1 d . . .
C7 C 0.3457(2) 0.1979(4) 0.1015(2) 0.077(3) Uani 1 1 d . . .
C8 C 0.3538(2) 0.2409(4) 0.1039(3) 0.078(3) Uani 1 1 d . . .
C9 C 0.3287(3) 0.2722(3) 0.1077(3) 0.100(3) Uani 1 1 d . . .
H9A H 0.3344 0.3019 0.1096 0.120 Uiso 1 1 calc R . .
C10 C 0.2943(2) 0.2588(3) 0.1089(3) 0.079(3) Uani 1 1 d DU . .
C11 C 0.2855(2) 0.2162(3) 0.1093(3) 0.082(3) Uani 1 1 d U . .
H11A H 0.2628 0.2078 0.1136 0.098 Uiso 1 1 calc R . .
C12 C 0.3111(2) 0.1848(3) 0.1032(2) 0.070(3) Uani 1 1 d . . .
C13 C 0.3251(2) 0.0995(3) 0.1742(2) 0.063(2) Uani 1 1 d . . .
C14 C 0.2962(2) 0.1151(3) 0.1556(2) 0.068(2) Uani 1 1 d . . .
C15 C 0.2658(2) 0.1162(3) 0.1740(3) 0.080(3) Uani 1 1 d . . .
H15A H 0.2472 0.1290 0.1604 0.096 Uiso 1 1 calc R . .
C16 C 0.2616(2) 0.0987(4) 0.2130(3) 0.097(3) Uani 1 1 d D A .
C17 C 0.2905(2) 0.0843(3) 0.2336(3) 0.093(3) Uani 1 1 d . . .
H17A H 0.2889 0.0747 0.2612 0.112 Uiso 1 1 calc R . .
C18 C 0.32030(18) 0.0841(3) 0.2143(3) 0.065(2) Uani 1 1 d . . .
C19 C 0.4058(2) 0.1222(4) 0.2427(3) 0.076(3) Uani 1 1 d . . .
C20 C 0.3780(2) 0.1023(3) 0.2628(2) 0.075(3) Uani 1 1 d . . .
C21 C 0.3673(2) 0.1153(4) 0.3004(3) 0.092(3) Uani 1 1 d . . .
H21A H 0.3487 0.1013 0.3127 0.111 Uiso 1 1 calc R . .
C22 C 0.3831(3) 0.1489(4) 0.3212(3) 0.082(3) Uani 1 1 d D . .
C23 C 0.4087(3) 0.1687(4) 0.3012(3) 0.098(4) Uani 1 1 d . . .
H23A H 0.4192 0.1926 0.3141 0.117 Uiso 1 1 calc R . .
C24 C 0.4203(2) 0.1564(4) 0.2637(3) 0.090(3) Uani 1 1 d . . .
C25 C 0.4145(3) 0.3458(4) 0.2415(4) 0.148(5) Uani 1 1 d DU . .
C26 C 0.2678(3) 0.2944(4) 0.1122(4) 0.162(3) Uani 1 1 d D . .
C27 C 0.2273(2) 0.0947(4) 0.2350(3) 0.116(4) Uani 1 1 d D . .
C28 C 0.3728(3) 0.1618(4) 0.3645(3) 0.112(4) Uani 1 1 d D . .
C29 C 0.3896(3) 0.3782(4) 0.2225(4) 0.148(4) Uani 1 1 d DU . .
H29A H 0.3979 0.3874 0.1957 0.223 Uiso 1 1 calc R . .
H29B H 0.3875 0.4033 0.2405 0.223 Uiso 1 1 calc R . .
H29C H 0.3675 0.3644 0.2194 0.223 Uiso 1 1 calc R . .
C30 C 0.3987(4) 0.3370(4) 0.2843(4) 0.184(6) Uani 1 1 d DU . .
H30A H 0.3966 0.3641 0.2994 0.276 Uiso 1 1 calc R . .
H30B H 0.4132 0.3172 0.2996 0.276 Uiso 1 1 calc R . .
H30C H 0.3764 0.3241 0.2808 0.276 Uiso 1 1 calc R . .
C31 C 0.4501(3) 0.3596(4) 0.2506(5) 0.189(7) Uani 1 1 d D . .
H31A H 0.4616 0.3668 0.2249 0.283 Uiso 1 1 calc R . .
H31B H 0.4621 0.3361 0.2642 0.283 Uiso 1 1 calc R . .
H31C H 0.4498 0.3849 0.2685 0.283 Uiso 1 1 calc R . .
C32 C 0.2810(3) 0.3401(4) 0.1192(4) 0.162(3) Uani 1 1 d D . .
H32A H 0.2930 0.3499 0.0947 0.242 Uiso 1 1 calc R . .
H32B H 0.2964 0.3401 0.1427 0.242 Uiso 1 1 calc R . .
H32C H 0.2621 0.3594 0.1248 0.242 Uiso 1 1 calc R . .
C33 C 0.2418(3) 0.2890(4) 0.0777(4) 0.162(3) Uani 1 1 d D . .
H33A H 0.2526 0.2947 0.0512 0.242 Uiso 1 1 calc R . .
H33B H 0.2233 0.3093 0.0818 0.242 Uiso 1 1 calc R . .
H33C H 0.2330 0.2595 0.0780 0.242 Uiso 1 1 calc R . .
C34 C 0.2466(3) 0.2868(4) 0.1512(4) 0.162(3) Uani 1 1 d D . .
H34A H 0.2298 0.3097 0.1539 0.242 Uiso 1 1 calc R . .
H34B H 0.2614 0.2868 0.1753 0.242 Uiso 1 1 calc R . .
H34C H 0.2351 0.2589 0.1492 0.242 Uiso 1 1 calc R . .
C35 C 0.2309(5) 0.1084(6) 0.2796(4) 0.125(4) Uani 0.650(9) 1 d PD A 1
H35A H 0.2355 0.1394 0.2809 0.187 Uiso 0.650(9) 1 calc PR A 1
H35B H 0.2495 0.0926 0.2923 0.187 Uiso 0.650(9) 1 calc PR A 1
H35C H 0.2099 0.1022 0.2943 0.187 Uiso 0.650(9) 1 calc PR A 1
C36 C 0.1984(3) 0.1018(6) 0.2047(4) 0.125(4) Uani 0.650(9) 1 d PD A 1
H36A H 0.1984 0.1319 0.1956 0.187 Uiso 0.650(9) 1 calc PR A 1
H36B H 0.1770 0.0952 0.2181 0.187 Uiso 0.650(9) 1 calc PR A 1
H36C H 0.2014 0.0829 0.1810 0.187 Uiso 0.650(9) 1 calc PR A 1
C37 C 0.2205(4) 0.0455(4) 0.2411(5) 0.125(4) Uani 0.650(9) 1 d PD A 1
H37A H 0.1989 0.0416 0.2552 0.187 Uiso 0.650(9) 1 calc PR A 1
H37B H 0.2386 0.0329 0.2576 0.187 Uiso 0.650(9) 1 calc PR A 1
H37C H 0.2196 0.0313 0.2143 0.187 Uiso 0.650(9) 1 calc PR A 1
C35' C 0.2272(9) 0.0846(13) 0.2807(5) 0.125(4) Uani 0.350(9) 1 d PD A 2
H35D H 0.2331 0.1106 0.2962 0.187 Uiso 0.350(9) 1 calc PR A 2
H35E H 0.2437 0.0620 0.2865 0.187 Uiso 0.350(9) 1 calc PR A 2
H35F H 0.2047 0.0748 0.2889 0.187 Uiso 0.350(9) 1 calc PR A 2
C36' C 0.2151(7) 0.1421(6) 0.2363(10) 0.125(4) Uani 0.350(9) 1 d PD A 2
H36D H 0.2341 0.1614 0.2311 0.187 Uiso 0.350(9) 1 calc PR A 2
H36E H 0.2055 0.1483 0.2633 0.187 Uiso 0.350(9) 1 calc PR A 2
H36F H 0.1978 0.1466 0.2153 0.187 Uiso 0.350(9) 1 calc PR A 2
C37' C 0.2048(7) 0.0654(11) 0.2090(9) 0.125(4) Uani 0.350(9) 1 d PD A 2
H37D H 0.1969 0.0813 0.1848 0.187 Uiso 0.350(9) 1 calc PR A 2
H37E H 0.1854 0.0561 0.2252 0.187 Uiso 0.350(9) 1 calc PR A 2
H37F H 0.2176 0.0401 0.2002 0.187 Uiso 0.350(9) 1 calc PR A 2
C38 C 0.3616(4) 0.2088(5) 0.3654(4) 0.186(7) Uani 1 1 d D . .
H38A H 0.3804 0.2274 0.3571 0.279 Uiso 1 1 calc R . .
H38B H 0.3545 0.2165 0.3933 0.279 Uiso 1 1 calc R . .
H38C H 0.3427 0.2129 0.3465 0.279 Uiso 1 1 calc R . .
C39 C 0.3393(3) 0.1406(4) 0.3786(4) 0.158(5) Uani 1 1 d D . .
H39A H 0.3330 0.1518 0.4056 0.237 Uiso 1 1 calc R . .
H39B H 0.3422 0.1093 0.3802 0.237 Uiso 1 1 calc R . .
H39C H 0.3215 0.1474 0.3589 0.237 Uiso 1 1 calc R . .
C40 C 0.4012(3) 0.1521(6) 0.3952(3) 0.226(10) Uani 1 1 d D . .
H40A H 0.4215 0.1679 0.3872 0.339 Uiso 1 1 calc R . .
H40B H 0.4059 0.1211 0.3951 0.339 Uiso 1 1 calc R . .
H40C H 0.3942 0.1610 0.4227 0.339 Uiso 1 1 calc R . .
C41 C 0.5000 0.1991(4) 0.0755(3) 0.057(3) Uani 1 2 d SD . .
C42 C 0.5000 0.2217(5) 0.0365(5) 0.136(5) Uani 1 2 d SD . .
C43 C 0.5128(5) 0.2676(6) 0.0320(5) 0.136(5) Uani 0.50 1 d PD . .
H43 H 0.5128 0.2843 0.0563 0.163 Uiso 0.50 1 d PR . .
C44 C 0.5150(7) 0.2853(9) 0.0000 0.136(5) Uani 0.50 2 d SPD . .
H44 H 0.5150 0.3159 0.0000 0.163 Uiso 0.50 2 d SPR . .
C45 C 0.4933(6) 0.2010(8) 0.0000 0.136(5) Uani 0.50 2 d SPD . .
H45 H 0.4933 0.1704 0.0000 0.163 Uiso 0.50 2 d SPR . .
C46 C 0.3451(2) 0.0000 0.0765(3) 0.052(3) Uani 1 2 d S . .
C47 C 0.3279(2) 0.0000 0.0377(3) 0.056(2) Uani 1 2 d S . .
C48 C 0.2925(10) 0.0000 0.0391(13) 0.056(2) Uani 0.35(4) 2 d SP . .
H48A H 0.2803 0.0000 0.0645 0.067 Uiso 0.35(4) 2 d SPR . .
C49 C 0.2761(13) 0.0000 0.0000 0.056(2) Uani 0.35(4) 4 d SP . .
H49A H 0.2520 0.0000 0.0000 0.067 Uiso 0.35(4) 4 d SPR . .
C48' C 0.2963(7) 0.0215(12) 0.0363(9) 0.056(2) Uani 0.324(19) 1 d P . 2
H48B H 0.2875 0.0341 0.0610 0.067 Uiso 0.324(19) 1 d PR . 2
C49' C 0.2807(9) 0.0262(15) 0.0000 0.056(2) Uani 0.324(19) 2 d SP . 2
H49B H 0.2569 0.0312 0.0000 0.067 Uiso 0.324(19) 2 d SPR . 2
C50 C 0.3469(4) 0.0000 0.0000 0.056(2) Uani 1 4 d S . .
H50A H 0.3708 0.0000 0.0000 0.067 Uiso 1 4 calc SR . .

loop_
_atom_site_aniso_label
_atom_site_aniso_U_11
_atom_site_aniso_U_22
_atom_site_aniso_U_33
_atom_site_aniso_U_23
_atom_site_aniso_U_13
_atom_site_aniso_U_12
Co1 0.0319(7) 0.1043(10) 0.0493(7) -0.0203(6) 0.0022(5) 0.0030(6)
Co2 0.0387(7) 0.0956(10) 0.0630(8) -0.0141(7) -0.0001(5) 0.0133(6)
Co3 0.0462(7) 0.0887(10) 0.0441(7) -0.0085(6) 0.0039(5) 0.0127(6)
Co4 0.0306(7) 0.1053(10) 0.0388(7) -0.0111(6) 0.0025(5) 0.0049(6)
O1 0.045(3) 0.082(4) 0.078(4) -0.030(4) 0.005(3) 0.007(3)
O2 0.036(3) 0.106(5) 0.059(4) -0.010(3) -0.003(3) 0.034(3)
O3 0.020(3) 0.099(4) 0.044(3) -0.015(3) 0.004(3) 0.009(3)
O4 0.033(3) 0.122(5) 0.042(3) -0.019(3) 0.002(3) 0.005(3)
S1 0.0443(14) 0.134(2) 0.0652(15) -0.0395(15) 0.0012(12) 0.0005(14)
S2 0.0571(16) 0.098(2) 0.119(2) -0.0189(17) -0.0112(15) 0.0157(14)
S3 0.0430(13) 0.112(2) 0.0580(14) -0.0076(13) -0.0038(11) 0.0148(13)
S4 0.0321(12) 0.147(2) 0.0421(13) -0.0096(14) 0.0016(10) 0.0035(13)
Cl1 0.0330(11) 0.0802(15) 0.0471(12) -0.0106(11) 0.0038(9) 0.0047(10)
Cl2 0.0336(16) 0.120(3) 0.0522(18) -0.0057(18) 0.000 0.000
Cl3 0.0345(16) 0.115(3) 0.0555(19) 0.000 -0.0018(14) 0.000
N1 0.034(4) 0.079(5) 0.066(5) -0.020(4) -0.002(3) 0.005(3)
N2 0.064(5) 0.063(5) 0.063(5) -0.015(4) -0.006(4) 0.009(4)
N3 0.034(4) 0.109(6) 0.030(4) 0.013(4) 0.003(3) 0.014(4)
N4 0.036(3) 0.078(5) 0.046(4) -0.005(3) 0.006(3) -0.003(3)
N5 0.160(14) 0.137(12) 0.052(8) 0.000 0.000 -0.031(9)
N6 0.063(5) 0.175(7) 0.088(6) 0.021(5) -0.007(4) -0.033(5)
N7 0.142(7) 0.096(6) 0.043(5) 0.013(4) -0.011(5) -0.022(5)
N8 0.065(8) 0.158(13) 0.071(10) 0.000 0.000 -0.015(7)
C1 0.043(6) 0.099(9) 0.088(8) -0.045(8) 0.010(5) 0.004(6)
C2 0.046(6) 0.094(8) 0.090(8) -0.038(7) 0.003(6) 0.006(5)
C3 0.058(7) 0.158(13) 0.093(9) -0.038(10) 0.001(6) 0.015(8)
C4 0.083(8) 0.137(12) 0.120(11) -0.069(10) 0.009(8) 0.006(8)
C5 0.084(8) 0.115(11) 0.161(13) -0.058(9) -0.022(8) 0.022(7)
C6 0.058(6) 0.096(9) 0.117(9) -0.021(8) -0.009(6) 0.000(6)
C7 0.069(8) 0.110(9) 0.053(6) -0.026(6) -0.001(5) 0.041(7)
C8 0.071(7) 0.081(8) 0.083(7) -0.029(6) -0.001(5) 0.002(6)
C9 0.093(9) 0.110(8) 0.097(8) -0.008(6) -0.007(6) 0.060(8)
C10 0.041(6) 0.112(7) 0.084(7) -0.003(6) -0.006(5) 0.033(6)
C11 0.067(7) 0.079(7) 0.099(7) -0.010(6) -0.006(5) 0.032(6)
C12 0.027(5) 0.120(9) 0.063(6) -0.011(5) 0.002(4) 0.008(5)
C13 0.052(7) 0.089(7) 0.048(6) -0.008(5) 0.005(5) 0.017(5)
C14 0.039(6) 0.119(8) 0.046(5) -0.001(5) -0.003(5) -0.013(5)
C15 0.040(6) 0.158(9) 0.043(6) -0.018(6) 0.001(5) -0.003(6)
C16 0.030(6) 0.167(10) 0.095(9) -0.040(8) 0.007(6) -0.003(6)
C17 0.048(7) 0.170(10) 0.063(6) 0.002(6) 0.015(6) 0.010(6)
C18 0.029(5) 0.115(7) 0.050(6) -0.022(5) 0.000(4) 0.014(4)
C19 0.041(6) 0.145(9) 0.043(6) -0.013(6) 0.001(5) 0.022(6)
C20 0.042(6) 0.150(9) 0.034(5) -0.019(6) 0.004(5) 0.024(6)
C21 0.056(6) 0.170(11) 0.052(7) -0.016(7) 0.003(5) 0.032(7)
C22 0.049(6) 0.145(10) 0.051(6) -0.031(6) 0.017(6) 0.014(6)
C23 0.063(7) 0.150(10) 0.080(8) -0.048(7) -0.028(6) 0.031(7)
C24 0.039(6) 0.175(11) 0.056(6) -0.045(7) 0.004(5) 0.005(6)
C25 0.143(13) 0.126(12) 0.176(12) -0.058(11) 0.007(10) 0.001(8)
C26 0.142(7) 0.194(7) 0.149(6) -0.039(6) -0.022(4) 0.067(6)
C27 0.078(8) 0.148(11) 0.121(10) -0.015(9) 0.019(7) 0.005(7)
C28 0.114(10) 0.137(11) 0.085(9) -0.010(8) 0.031(8) -0.007(8)
C29 0.142(11) 0.114(10) 0.188(12) -0.047(8) 0.012(10) 0.002(7)
C30 0.223(17) 0.182(14) 0.146(10) -0.065(10) -0.010(10) 0.018(12)
C31 0.127(12) 0.147(12) 0.29(2) -0.102(12) -0.024(12) -0.017(9)
C32 0.142(7) 0.194(7) 0.149(6) -0.039(6) -0.022(4) 0.067(6)
C33 0.142(7) 0.194(7) 0.149(6) -0.039(6) -0.022(4) 0.067(6)
C34 0.142(7) 0.194(7) 0.149(6) -0.039(6) -0.022(4) 0.067(6)
C35 0.057(5) 0.203(14) 0.116(7) 0.000(7) 0.020(5) -0.011(7)
C36 0.057(5) 0.203(14) 0.116(7) 0.000(7) 0.020(5) -0.011(7)
C37 0.057(5) 0.203(14) 0.116(7) 0.000(7) 0.020(5) -0.011(7)
C35' 0.057(5) 0.203(14) 0.116(7) 0.000(7) 0.020(5) -0.011(7)
C36' 0.057(5) 0.203(14) 0.116(7) 0.000(7) 0.020(5) -0.011(7)
C37' 0.057(5) 0.203(14) 0.116(7) 0.000(7) 0.020(5) -0.011(7)
C38 0.209(16) 0.230(18) 0.120(12) -0.008(12) 0.033(11) 0.060(15)
C39 0.152(13) 0.217(15) 0.104(10) -0.020(10) 0.017(9) -0.008(11)
C40 0.118(11) 0.49(3) 0.070(8) -0.039(13) -0.014(8) 0.037(15)
C41 0.046(8) 0.066(9) 0.060(9) -0.005(7) 0.000 0.000
C42 0.235(16) 0.100(9) 0.074(7) -0.037(9) 0.000 0.000
C43 0.235(16) 0.100(9) 0.074(7) -0.037(9) 0.000 0.000
C44 0.235(16) 0.100(9) 0.074(7) -0.037(9) 0.000 0.000
C45 0.235(16) 0.100(9) 0.074(7) -0.037(9) 0.000 0.000
C46 0.033(7) 0.088(10) 0.035(7) 0.000 -0.012(6) 0.000
C47 0.036(4) 0.088(7) 0.042(4) 0.000 0.006(5) 0.000
C48 0.036(4) 0.088(7) 0.042(4) 0.000 0.006(5) 0.000
C49 0.036(4) 0.088(7) 0.042(4) 0.000 0.006(5) 0.000
C48' 0.036(4) 0.088(7) 0.042(4) 0.000 0.006(5) 0.000
C49' 0.036(4) 0.088(7) 0.042(4) 0.000 0.006(5) 0.000
C50 0.036(4) 0.088(7) 0.042(4) 0.000 0.006(5) 0.000

loop_
_atom_type_symbol
_atom_type_description
_atom_type_scat_dispersion_real
_atom_type_scat_dispersion_imag
_atom_type_scat_source
C C 0.0033 0.0016 'International Tables Vol C Tables 4.2.6.8 and 6.1.1.4'
H H 0.0000 0.0000 'International Tables Vol C Tables 4.2.6.8 and 6.1.1.4'
Cl Cl 0.1484 0.1585 'International Tables Vol C Tables 4.2.6.8 and 6.1.1.4'
Co Co 0.3494 0.9721 'International Tables Vol C Tables 4.2.6.8 and 6.1.1.4'
N N 0.0061 0.0033 'International Tables Vol C Tables 4.2.6.8 and 6.1.1.4'
O O 0.0106 0.0060 'International Tables Vol C Tables 4.2.6.8 and 6.1.1.4'
S S 0.1246 0.1234 'International Tables Vol C Tables 4.2.6.8 and 6.1.1.4'

loop_
_geom_angle_atom_site_label_1
_geom_angle_atom_site_label_2
_geom_angle_atom_site_label_3
_geom_angle
_geom_angle_site_symmetry_1
_geom_angle_site_symmetry_3
O4 Co1 O1 96.4(2) . .
O4 Co1 N1 168.9(2) . .
O1 Co1 N1 80.3(2) . .
O4 Co1 Cl2 99.08(16) . .
O1 Co1 Cl2 164.17(17) . .
N1 Co1 Cl2 85.05(18) . .
O4 Co1 S1 83.31(16) . .
O1 Co1 S1 81.78(17) . .
N1 Co1 S1 106.54(17) . .
Cl2 Co1 S1 96.81(9) . .
O4 Co1 Cl1 82.66(15) . .
O1 Co1 Cl1 82.10(17) . .
N1 Co1 Cl1 86.38(17) . .
Cl2 Co1 Cl1 103.02(9) . .
S1 Co1 Cl1 157.25(7) . .
O2 Co2 O1 92.8(2) . .
O2 Co2 N6 94.1(2) . .
O1 Co2 N6 170.0(3) . .
O2 Co2 N2 169.7(3) . .
O1 Co2 N2 83.5(2) . .
N6 Co2 N2 88.5(3) . .
O2 Co2 S2 82.50(18) . .
O1 Co2 S2 82.28(18) . .
N6 Co2 S2 105.8(3) . .
N2 Co2 S2 106.40(18) . .
O2 Co2 Cl1 82.86(17) . .
O1 Co2 Cl1 79.26(18) . .
N6 Co2 Cl1 94.4(3) . .
N2 Co2 Cl1 87.02(19) . .
S2 Co2 Cl1 155.77(9) . .
O2 Co3 O3 92.9(2) . .
O2 Co3 N7 94.5(3) . .
O3 Co3 N7 169.0(3) . .
O2 Co3 N3 171.4(2) . .
O3 Co3 N3 82.9(2) . .
N7 Co3 N3 88.7(3) . .
O2 Co3 S3 82.46(15) . .
O3 Co3 S3 81.92(14) . .
N7 Co3 S3 107.1(3) . .
N3 Co3 S3 104.25(16) . .
O2 Co3 Cl1 83.84(15) . .
O3 Co3 Cl1 80.17(13) . .
N7 Co3 Cl1 92.5(3) . .
N3 Co3 Cl1 88.07(16) . .
S3 Co3 Cl1 156.79(8) . .
O4 Co4 O3 96.3(2) . .
O4 Co4 N4 168.4(2) . .
O3 Co4 N4 80.1(2) . .
O4 Co4 Cl3 99.58(16) . .
O3 Co4 Cl3 163.86(15) . .
N4 Co4 Cl3 84.84(17) . .
O4 Co4 S4 83.44(16) . .
O3 Co4 S4 82.22(15) . .
N4 Co4 S4 106.78(16) . .
Cl3 Co4 S4 96.70(9) . .
O4 Co4 Cl1 82.66(16) . .
O3 Co4 Cl1 81.63(14) . .
N4 Co4 Cl1 85.93(16) . .
Cl3 Co4 Cl1 103.19(8) . .
S4 Co4 Cl1 157.34(9) . .
C1 O1 Co2 122.6(6) . .
C1 O1 Co1 119.7(6) . .
Co2 O1 Co1 108.5(3) . .
C7 O2 Co3 124.0(6) . .
C7 O2 Co2 121.7(6) . .
Co3 O2 Co2 114.0(3) . .
C13 O3 Co3 120.8(4) . .
C13 O3 Co4 119.6(5) . .
Co3 O3 Co4 108.1(2) . .
C19 O4 Co4 123.4(6) . .
C19 O4 Co1 119.4(6) . .
Co4 O4 Co1 114.7(3) . .
C2 S1 C24 102.4(4) . .
C2 S1 Co1 94.6(4) . .
C24 S1 Co1 94.8(4) . .
C8 S2 C6 102.8(4) . .
C8 S2 Co2 94.0(4) . .
C6 S2 Co2 95.8(4) . .
C12 S3 C14 104.9(4) . .
C12 S3 Co3 93.9(3) . .
C14 S3 Co3 94.9(3) . .
C20 S4 C18 102.9(4) . .
C20 S4 Co4 93.7(3) . .
C18 S4 Co4 95.4(3) . .
Co1 Cl1 Co4 78.88(6) . .
Co1 Cl1 Co3 122.45(7) . .
Co4 Cl1 Co3 75.67(5) . .
Co1 Cl1 Co2 75.66(6) . .
Co4 Cl1 Co2 122.48(7) . .
Co3 Cl1 Co2 76.25(6) . .
Co1 Cl2 Co1 105.27(14) 11_655 .
Co4 Cl3 Co4 105.33(11) 12 .
N1 N1 N2 108.5(4) 11_655 .
N1 N1 Co1 126.95(17) 11_655 .
N2 N1 Co1 124.4(5) . .
C41 N2 N1 109.0(7) . .
C41 N2 Co2 141.7(6) . .
N1 N2 Co2 109.0(5) . .
N4 N3 C46 106.4(7) . .
N4 N3 Co3 110.1(5) . .
C46 N3 Co3 143.1(5) . .
N4 N4 N3 109.7(4) 12 .
N4 N4 Co4 126.69(16) 12 .
N3 N4 Co4 123.5(5) . .
N6 N5 N6 129.8(18) 10 .
N5 N6 Co2 145.4(11) . .
N8 N7 Co3 144.8(9) . .
N7 N8 N7 132.8(14) . 10
O1 C1 C2 123.5(11) . .
O1 C1 C6 120.0(10) . .
C2 C1 C6 116.5(9) . .
C3 C2 C1 122.7(10) . .
C3 C2 S1 119.1(10) . .
C1 C2 S1 118.2(9) . .
C2 C3 C4 122.4(10) . .
C2 C3 H3A 118.8 . .
C4 C3 H3A 118.8 . .
C3 C4 C5 118.1(10) . .
C3 C4 C25 124.5(13) . .
C5 C4 C25 117.4(14) . .
C6 C5 C4 118.7(11) . .
C6 C5 H5A 120.6 . .
C4 C5 H5A 120.6 . .
C5 C6 C1 121.5(10) . .
C5 C6 S2 121.3(11) . .
C1 C6 S2 116.6(9) . .
O2 C7 C8 122.0(9) . .
O2 C7 C12 118.1(10) . .
C8 C7 C12 119.8(8) . .
C7 C8 C9 120.9(9) . .
C7 C8 S2 119.6(8) . .
C9 C8 S2 119.4(9) . .
C8 C9 C10 118.7(10) . .
C8 C9 H9A 120.6 . .
C10 C9 H9A 120.6 . .
C11 C10 C9 121.7(8) . .
C11 C10 C26 121.5(9) . .
C9 C10 C26 116.6(10) . .
C10 C11 C12 118.6(9) . .
C10 C11 H11A 120.7 . .
C12 C11 H11A 120.7 . .
C11 C12 C7 119.7(9) . .
C11 C12 S3 118.7(7) . .
C7 C12 S3 121.4(7) . .
O3 C13 C14 122.1(7) . .
O3 C13 C18 123.3(7) . .
C14 C13 C18 114.5(7) . .
C15 C14 C13 123.6(8) . .
C15 C14 S3 119.7(7) . .
C13 C14 S3 116.5(6) . .
C14 C15 C16 120.5(8) . .
C14 C15 H15A 119.8 . .
C16 C15 H15A 119.8 . .
C15 C16 C17 117.5(7) . .
C15 C16 C27 124.2(9) . .
C17 C16 C27 118.2(10) . .
C18 C17 C16 120.0(8) . .
C18 C17 H17A 120.0 . .
C16 C17 H17A 120.0 . .
C17 C18 C13 123.6(8) . .
C17 C18 S4 120.3(7) . .
C13 C18 S4 115.7(6) . .
O4 C19 C24 125.1(9) . .
O4 C19 C20 119.6(9) . .
C24 C19 C20 115.2(8) . .
C21 C20 C19 121.9(9) . .
C21 C20 S4 119.1(8) . .
C19 C20 S4 119.0(7) . .
C20 C21 C22 121.5(10) . .
C20 C21 H21A 119.3 . .
C22 C21 H21A 119.3 . .
C23 C22 C21 116.2(8) . .
C23 C22 C28 121.8(10) . .
C21 C22 C28 121.9(10) . .
C22 C23 C24 124.0(10) . .
C22 C23 H23A 118.0 . .
C24 C23 H23A 118.0 . .
C23 C24 C19 121.1(9) . .
C23 C24 S1 122.5(10) . .
C19 C24 S1 116.4(7) . .
C31 C25 C4 105.0(9) . .
C31 C25 C29 119.8(11) . .
C4 C25 C29 116.0(11) . .
C31 C25 C30 104.6(12) . .
C4 C25 C30 107.8(10) . .
C29 C25 C30 102.5(10) . .
C10 C26 C32 116.4(10) . .
C10 C26 C33 109.4(9) . .
C32 C26 C33 116.2(10) . .
C10 C26 C34 108.8(9) . .
C32 C26 C34 101.8(9) . .
C33 C26 C34 102.8(10) . .
C35 C27 C35' 28.6(16) . .
C35 C27 C36 130.3(12) . .
C35' C27 C36 131.3(16) . .
C35 C27 C37' 138.6(15) . .
C35' C27 C37' 115(2) . .
C36 C27 C37' 44.8(14) . .
C35 C27 C16 109.8(10) . .
C35' C27 C16 118.2(16) . .
C36 C27 C16 110.4(9) . .
C37' C27 C16 107.8(13) . .
C35 C27 C36' 74.7(14) . .
C35' C27 C36' 100(2) . .
C36 C27 C36' 69.3(13) . .
C37' C27 C36' 113(2) . .
C16 C27 C36' 102.2(12) . .
C35 C27 C37 99.6(10) . .
C35' C27 C37 71.0(16) . .
C36 C27 C37 95.4(9) . .
C37' C27 C37 52.4(15) . .
C16 C27 C37 106.9(9) . .
C36' C27 C37 150.4(13) . .
C22 C28 C38 110.4(9) . .
C22 C28 C40 110.9(9) . .
C38 C28 C40 112.9(12) . .
C22 C28 C39 113.0(9) . .
C38 C28 C39 98.5(10) . .
C40 C28 C39 110.7(10) . .
C25 C29 H29A 109.5 . .
C25 C29 H29B 109.5 . .
H29A C29 H29B 109.5 . .
C25 C29 H29C 109.5 . .
H29A C29 H29C 109.5 . .
H29B C29 H29C 109.5 . .
C25 C30 H30A 109.5 . .
C25 C30 H30B 109.5 . .
H30A C30 H30B 109.5 . .
C25 C30 H30C 109.5 . .
H30A C30 H30C 109.5 . .
H30B C30 H30C 109.5 . .
C25 C31 H31A 109.5 . .
C25 C31 H31B 109.5 . .
H31A C31 H31B 109.5 . .
C25 C31 H31C 109.5 . .
H31A C31 H31C 109.5 . .
H31B C31 H31C 109.5 . .
C26 C32 H32A 109.5 . .
C26 C32 H32B 109.5 . .
H32A C32 H32B 109.5 . .
C26 C32 H32C 109.5 . .
H32A C32 H32C 109.5 . .
H32B C32 H32C 109.5 . .
C26 C33 H33A 109.5 . .
C26 C33 H33B 109.5 . .
H33A C33 H33B 109.5 . .
C26 C33 H33C 109.5 . .
H33A C33 H33C 109.5 . .
H33B C33 H33C 109.5 . .
C26 C34 H34A 109.5 . .
C26 C34 H34B 109.5 . .
H34A C34 H34B 109.5 . .
C26 C34 H34C 109.5 . .
H34A C34 H34C 109.5 . .
H34B C34 H34C 109.5 . .
C27 C35 H35A 109.5 . .
C27 C35 H35B 109.5 . .
H35A C35 H35B 109.5 . .
C27 C35 H35C 109.5 . .
H35A C35 H35C 109.5 . .
H35B C35 H35C 109.5 . .
C27 C36 H36A 109.5 . .
C27 C36 H36B 109.5 . .
H36A C36 H36B 109.5 . .
C27 C36 H36C 109.5 . .
H36A C36 H36C 109.5 . .
H36B C36 H36C 109.5 . .
C27 C37 H37A 109.5 . .
C27 C37 H37B 109.5 . .
H37A C37 H37B 109.5 . .
C27 C37 H37C 109.5 . .
H37A C37 H37C 109.5 . .
H37B C37 H37C 109.5 . .
C27 C35' H35D 109.5 . .
C27 C35' H35E 109.5 . .
H35D C35' H35E 109.5 . .
C27 C35' H35F 109.5 . .
H35D C35' H35F 109.5 . .
H35E C35' H35F 109.5 . .
C27 C36' H36D 109.5 . .
C27 C36' H36E 109.5 . .
H36D C36' H36E 109.5 . .
C27 C36' H36F 109.5 . .
H36D C36' H36F 109.5 . .
H36E C36' H36F 109.5 . .
C27 C37' H37D 109.5 . .
C27 C37' H37E 109.5 . .
H37D C37' H37E 109.5 . .
C27 C37' H37F 109.5 . .
H37D C37' H37F 109.5 . .
H37E C37' H37F 109.5 . .
C28 C38 H38A 109.5 . .
C28 C38 H38B 109.5 . .
H38A C38 H38B 109.5 . .
C28 C38 H38C 109.5 . .
H38A C38 H38C 109.5 . .
H38B C38 H38C 109.5 . .
C28 C39 H39A 109.5 . .
C28 C39 H39B 109.5 . .
H39A C39 H39B 109.5 . .
C28 C39 H39C 109.5 . .
H39A C39 H39C 109.5 . .
H39B C39 H39C 109.5 . .
C28 C40 H40A 109.5 . .
C28 C40 H40B 109.5 . .
H40A C40 H40B 109.5 . .
C28 C40 H40C 109.5 . .
H40A C40 H40C 109.5 . .
H40B C40 H40C 109.5 . .
N2 C41 N2 105.0(10) 11_655 .
N2 C41 C42 127.5(5) 11_655 .
N2 C41 C42 127.5(5) . .
C45 C42 C45 22(2) . 11_655
C45 C42 C41 122.2(16) . .
C45 C42 C41 122.2(16) 11_655 .
C45 C42 C43 114.6(18) . .
C45 C42 C43 106.8(15) 11_655 .
C41 C42 C43 122.4(12) . .
C45 C42 C43 106.8(15) . 11_655
C45 C42 C43 114.6(18) 11_655 11_655
C41 C42 C43 122.4(12) . 11_655
C43 C42 C43 39.1(16) . 11_655
C43 C43 C44 94.3(17) 11_655 .
C43 C43 C42 70.5(8) 11_655 .
C44 C43 C42 123(2) . .
C43 C43 C44 46.9(11) 11_655 11_655
C44 C43 C44 47(2) . 11_655
C42 C43 C44 98.8(18) . 11_655
C43 C43 H43 90.0 11_655 .
C44 C43 H43 118.9 . .
C42 C43 H43 115.6 . .
C44 C43 H43 110.7 11_655 .
C43 C44 C43 124(3) 10 .
C43 C44 C44 85.7(17) 10 11_655
C43 C44 C44 85.7(17) . 11_655
C43 C44 C43 38.8(17) 10 4_655
C43 C44 C43 111(3) . 4_655
C44 C44 C43 46.9(11) 11_655 4_655
C43 C44 C43 111(3) 10 11_655
C43 C44 C43 38.8(17) . 11_655
C44 C44 C43 46.9(11) 11_655 11_655
C43 C44 C43 80(2) 4_655 11_655
C43 C44 H44 117.7 10 .
C43 C44 H44 117.7 . .
C44 C44 H44 90.0 11_655 .
C43 C44 H44 109.9 4_655 .
C43 C44 H44 109.9 11_655 .
C45 C45 C42 78.9(10) 11_655 .
C45 C45 C42 78.9(10) 11_655 10
C42 C45 C42 120(3) . 10
C45 C45 H45 90.0 11_655 .
C42 C45 H45 117.8 . .
C42 C45 H45 117.8 10 .
N3 C46 N3 107.8(9) . 12
N3 C46 C47 126.1(5) . .
N3 C46 C47 126.1(5) 12 .
C48 C47 C48' 28.2(13) . 12
C48 C47 C48' 28.2(13) . .
C48' C47 C48' 56(3) 12 .
C48 C47 C46 116.5(19) . .
C48' C47 C46 116.5(15) 12 .
C48' C47 C46 116.5(15) . .
C48 C47 C50 123(2) . .
C48' C47 C50 115.8(14) 12 .
C48' C47 C50 115.8(14) . .
C46 C47 C50 120.1(9) . .
C48' C48 C48' 151(10) . 12
C48' C48 C47 77(5) . .
C48' C48 C47 77(5) 12 .
C48' C48 C49 89(6) . .
C48' C48 C49 89(6) 12 .
C47 C48 C49 115(3) . .
C48' C48 C49' 117(7) . 3
C48' C48 C49' 58(5) 12 3
C47 C48 C49' 106(3) . 3
C49 C48 C49' 31.6(17) . 3
C48' C48 C49' 58(5) . .
C48' C48 C49' 117(7) 12 .
C47 C48 C49' 106(3) . .
C49 C48 C49' 31.6(17) . .
C49' C48 C49' 62(3) 3 .
C48' C48 H48A 102.8 . .
C48' C48 H48A 102.8 12 .
C47 C48 H48A 122.1 . .
C49 C48 H48A 122.7 . .
C49' C48 H48A 123.1 3 .
C49' C48 H48A 123.1 . .
C48' C48 H48B 46.6 . .
C48' C48 H48B 153.8 12 .
C47 C48 H48B 99.8 . .
C49 C48 H48B 115.0 . .
C49' C48 H48B 145.2 3 .
C49' C48 H48B 88.8 . .
H48A C48 H48B 56.3 . .
C49' C49 C49' 155(10) . 3
C49' C49 C48 84(3) . .
C49' C49 C48 84(3) 3 .
C49' C49 C48 84(3) . 10
C49' C49 C48 84(3) 3 10
C48 C49 C48 126(5) . 10
C49' C49 C48' 58(2) . .
C49' C49 C48' 108(5) 3 .
C48 C49 C48' 25.9(14) . .
C48 C49 C48' 116(3) 10 .
C49' C49 C48' 108(5) . 12
C49' C49 C48' 58(2) 3 12
C48 C49 C48' 25.9(14) . 12
C48 C49 C48' 116(3) 10 12
C48' C49 C48' 50(3) . 12
C49' C49 C48' 108(5) . 3
C49' C49 C48' 58(2) 3 3
C48 C49 C48' 116(3) . 3
C48 C49 C48' 25.9(14) 10 3
C48' C49 C48' 119(4) . 3
C48' C49 C48' 97(3) 12 3
C49' C49 C48' 58(2) . 10
C49' C49 C48' 108(5) 3 10
C48 C49 C48' 116(3) . 10
C48 C49 C48' 25.9(14) 10 10
C48' C49 C48' 97(3) . 10
C48' C49 C48' 119(4) 12 10
C48' C49 C48' 50(3) 3 10
C49' C49 H49A 102.6 . .
C49' C49 H49A 102.6 3 .
C48 C49 H49A 117.0 . .
C48 C49 H49A 117.0 10 .
C48' C49 H49A 120.5 . .
C48' C49 H49A 120.5 12 .
C48' C49 H49A 120.5 3 .
C48' C49 H49A 120.5 10 .
C49' C49 H49B 50.9 . .
C49' C49 H49B 154.3 3 .
C48 C49 H49B 106.4 . .
C48 C49 H49B 106.4 10 .
C48' C49 H49B 89.0 . .
C48' C49 H49B 130.2 12 .
C48' C49 H49B 130.2 3 .
C48' C49 H49B 89.0 10 .
H49A C49 H49B 51.7 . .
C48 C48' C48' 15(6) . 12
C48 C48' C49' 97(6) . .
C48' C48' C49' 96.3(17) 12 .
C48 C48' C47 75(6) . .
C48' C48' C47 62.1(14) 12 .
C49' C48' C47 119(3) . .
C48 C48' C49 65(5) . .
C48' C48' C49 65.0(15) 12 .
C49' C48' C49 31.9(19) . .
C47 C48' C49 106(3) . .
C48 C48' C49' 45(5) . 3
C48' C48' C49' 42.1(16) 12 3
C49' C48' C49' 54(3) . 3
C47 C48' C49' 87(2) . 3
C49 C48' C49' 23.5(12) . 3
C48 C48' H48A 46.0 . .
C48' C48' H48A 59.1 12 .
C49' C48' H48A 117.0 . .
C47 C48' H48A 99.6 . .
C49 C48' H48A 93.8 . .
C49' C48' H48A 83.6 3 .
C48 C48' H48B 102.0 . .
C48' C48' H48B 114.1 12 .
C49' C48' H48B 121.8 . .
C47 C48' H48B 119.0 . .
C49 C48' H48B 128.2 . .
C49' C48' H48B 133.5 3 .
H48A C48' H48B 56.0 . .
C49 C49' C48' 90(3) . .
C49 C49' C48' 90(3) . 10
C48' C49' C48' 124(4) . 10
C49 C49' C48 64(3) . 10
C48' C49' C48 121(3) . 10
C48' C49' C48 25.6(15) 10 10
C49 C49' C48 64(3) . .
C48' C49' C48 25.6(15) . .
C48' C49' C48 121(3) 10 .
C48 C49' C48 107(4) 10 .
C49 C49' C49' 13(5) . 3
C48' C49' C49' 83.7(17) . 3
C48' C49' C49' 83.7(17) 10 3
C48 C49' C49' 59.1(17) 10 3
C48 C49' C49' 59.1(17) . 3
C49 C49' C48' 49(4) . 3
C48' C49' C48' 107(3) . 3
C48' C49' C48' 42(2) 10 3
C48 C49' C48' 17.9(14) 10 3
C48 C49' C48' 90(3) . 3
C49' C49' C48' 42.1(16) 3 3
C49 C49' C48' 49(4) . 12
C48' C49' C48' 42(2) . 12
C48' C49' C48' 107(3) 10 12
C48 C49' C48' 90(3) 10 12
C48 C49' C48' 17.9(14) . 12
C49' C49' C48' 42.1(16) 3 12
C48' C49' C48' 73(3) 3 12
C49 C49' H49A 41.9 . .
C48' C49' H49A 108.1 . .
C48' C49' H49A 108.1 10 .
C48 C49' H49A 86.7 10 .
C48 C49' H49A 86.7 . .
C49' C49' H49A 54.5 3 .
C48' C49' H49A 79.8 3 .
C48' C49' H49A 79.8 12 .
C49 C49' H49B 86.7 . .
C48' C49' H49B 118.1 . .
C48' C49' H49B 118.1 10 .
C48 C49' H49B 112.0 10 .
C48 C49' H49B 112.0 . .
C49' C49' H49B 99.3 3 .
C48' C49' H49B 115.2 3 .
C48' C49' H49B 115.2 12 .
H49A C49' H49B 44.8 . .
C47 C50 C47 116.9(13) 10 .
C47 C50 H50A 121.6 10 .
C47 C50 H50A 121.6 . .

loop_
_geom_bond_atom_site_label_1
_geom_bond_atom_site_label_2
_geom_bond_distance
_geom_bond_site_symmetry_2
Co1 O4 1.986(5) .
Co1 O1 2.027(6) .
Co1 N1 2.117(7) .
Co1 Cl2 2.406(2) .
Co1 S1 2.494(2) .
Co1 Cl1 2.613(2) .
Co2 O2 2.009(5) .
Co2 O1 2.016(6) .
Co2 N6 2.065(9) .
Co2 N2 2.203(7) .
Co2 S2 2.476(3) .
Co2 Cl1 2.733(2) .
Co3 O2 1.994(6) .
Co3 O3 2.005(5) .
Co3 N7 2.034(7) .
Co3 N3 2.182(7) .
Co3 S3 2.483(2) .
Co3 Cl1 2.706(2) .
Co4 O4 1.967(5) .
Co4 O3 2.038(5) .
Co4 N4 2.123(6) .
Co4 Cl3 2.4060(19) .
Co4 S4 2.491(2) .
Co4 Cl1 2.626(2) .
O1 C1 1.322(10) .
O2 C7 1.308(9) .
O3 C13 1.344(9) .
O4 C19 1.343(9) .
S1 C2 1.767(10) .
S1 C24 1.785(10) .
S2 C8 1.770(9) .
S2 C6 1.804(11) .
S3 C12 1.737(9) .
S3 C14 1.822(8) .
S4 C20 1.803(9) .
S4 C18 1.832(8) .
Cl2 Co1 2.406(2) 11_655
Cl3 Co4 2.4060(19) 12
N1 N1 1.280(11) 11_655
N1 N2 1.349(8) .
N2 C41 1.345(9) .
N3 N4 1.333(7) .
N3 C46 1.355(8) .
N4 N4 1.289(11) 12
N5 N6 1.165(10) 10
N5 N6 1.165(10) .
N7 N8 1.195(8) .
N8 N7 1.195(8) 10
C1 C2 1.381(12) .
C1 C6 1.464(13) .
C2 C3 1.368(13) .
C3 C4 1.373(14) .
C3 H3A 0.9500 .
C4 C5 1.469(15) .
C4 C25 1.536(9) .
C5 C6 1.378(13) .
C5 H5A 0.9500 .
C7 C8 1.378(12) .
C7 C12 1.432(12) .
C8 C9 1.398(12) .
C9 C10 1.432(13) .
C9 H9A 0.9500 .
C10 C11 1.367(12) .
C10 C26 1.530(8) .
C11 C12 1.426(11) .
C11 H11A 0.9500 .
C13 C14 1.388(10) .
C13 C18 1.408(10) .
C14 C15 1.348(10) .
C15 C16 1.393(12) .
C15 H15A 0.9500 .
C16 C17 1.405(12) .
C16 C27 1.546(8) .
C17 C18 1.342(10) .
C17 H17A 0.9500 .
C19 C24 1.389(13) .
C19 C20 1.425(12) .
C20 C21 1.361(11) .
C21 C22 1.393(12) .
C21 H21A 0.9500 .
C22 C23 1.356(13) .
C22 C28 1.527(8) .
C23 C24 1.363(12) .
C23 H23A 0.9500 .
C25 C31 1.509(9) .
C25 C29 1.540(9) .
C25 C30 1.557(9) .
C26 C32 1.531(9) .
C26 C33 1.536(9) .
C26 C34 1.547(9) .
C27 C35 1.526(9) .
C27 C35' 1.527(10) .
C27 C36 1.530(9) .
C27 C37' 1.532(10) .
C27 C36' 1.551(10) .
C27 C37 1.563(9) .
C28 C38 1.527(9) .
C28 C40 1.537(9) .
C28 C39 1.558(9) .
C29 H29A 0.9800 .
C29 H29B 0.9800 .
C29 H29C 0.9800 .
C30 H30A 0.9800 .
C30 H30B 0.9800 .
C30 H30C 0.9800 .
C31 H31A 0.9800 .
C31 H31B 0.9800 .
C31 H31C 0.9800 .
C32 H32A 0.9800 .
C32 H32B 0.9800 .
C32 H32C 0.9800 .
C33 H33A 0.9800 .
C33 H33B 0.9800 .
C33 H33C 0.9800 .
C34 H34A 0.9800 .
C34 H34B 0.9800 .
C34 H34C 0.9800 .
C35 H35A 0.9800 .
C35 H35B 0.9800 .
C35 H35C 0.9800 .
C36 H36A 0.9800 .
C36 H36B 0.9800 .
C36 H36C 0.9800 .
C37 H37A 0.9800 .
C37 H37B 0.9800 .
C37 H37C 0.9800 .
C35' H35D 0.9800 .
C35' H35E 0.9800 .
C35' H35F 0.9800 .
C36' H36D 0.9800 .
C36' H36E 0.9800 .
C36' H36F 0.9800 .
C37' H37D 0.9800 .
C37' H37E 0.9800 .
C37' H37F 0.9800 .
C38 H38A 0.9800 .
C38 H38B 0.9800 .
C38 H38C 0.9800 .
C39 H39A 0.9800 .
C39 H39B 0.9800 .
C39 H39C 0.9800 .
C40 H40A 0.9800 .
C40 H40B 0.9800 .
C40 H40C 0.9800 .
C41 N2 1.345(9) 11_655
C41 C42 1.454(18) .
C42 C45 1.379(18) .
C42 C45 1.379(18) 11_655
C42 C43 1.52(2) .
C42 C43 1.52(2) 11_655
C43 C43 1.02(4) 11_655
C43 C44 1.18(2) .
C43 C44 1.62(3) 11_655
C43 H43 0.9500 .
C44 C43 1.18(2) 10
C44 C44 1.19(6) 11_655
C44 C43 1.62(3) 4_655
C44 C43 1.62(3) 11_655
C44 H44 0.9500 .
C45 C45 0.53(5) 11_655
C45 C42 1.379(18) 10
C45 H45 0.9500 .
C46 N3 1.355(8) 12
C46 C47 1.440(14) .
C47 C48 1.41(4) .
C47 C48' 1.42(3) 12
C47 C48' 1.42(3) .
C47 C50 1.445(12) .
C48 C48' 0.69(3) .
C48 C48' 0.69(3) 12
C48 C49 1.43(4) .
C48 C49' 1.58(4) 3
C48 C49' 1.58(4) .
C48 H48A 0.9598 .
C48 H48B 1.2930 .
C49 C49' 0.83(4) .
C49 C49' 0.83(4) 3
C49 C48 1.43(4) 10
C49 C48' 1.58(4) .
C49 C48' 1.58(4) 12
C49 C48' 1.58(4) 3
C49 C48' 1.58(4) 10
C49 H49A 0.9598 .
C49 H49B 1.2344 .
C48' C48' 1.33(8) 12
C48' C49' 1.35(3) .
C48' C49' 2.00(6) 3
C48' H48A 1.3000 .
C48' H48B 0.9602 .
C49' C48' 1.35(3) 10
C49' C48 1.58(4) 10
C49' C49' 1.63(9) 3
C49' C48' 2.00(6) 3
C49' C48' 2.00(6) 12
C49' H49A 1.4019 .
C49' H49B 0.9597 .
C50 C47 1.445(12) 10
C50 H50A 0.9500 .

loop_
_platon_squeeze_void_nr
_platon_squeeze_void_average_x
_platon_squeeze_void_average_y
_platon_squeeze_void_average_z
_platon_squeeze_void_volume
_platon_squeeze_void_count_electrons
_platon_squeeze_void_content
1 -0.005 -0.007 -0.020 23148 12654 ' '
2 0.500 0.000 0.000 487 49 ' '
3 0.000 0.500 0.500 487 49 ' '
